data_7044800
loop_
_publ_author_name
'Ovchinnikov, Alexander'
'Prakash, Jai'
'Bobev, Svilen'

_publ_section_title
;
 Crystal chemistry and magnetic properties of the solid solutions
 Ca14&#x2212;xRExMnBi11 (RE = La--Nd, Sm, and Gd--Ho; x &#x2248; 0.6--0.8)
;
_journal_name_full 'Dalton Transactions'
_journal_paper_doi 10.1039/C7DT03715E
_journal_year 2017
_chemical_formula_sum 'Bi11 Ca13.25 La0.75 Mn'
_chemical_formula_weight 2989.21
_space_group_crystal_system tetragonal
_space_group_IT_number 142
_space_group_name_Hall '-I 4bd 2c'
_space_group_name_H-M_alt 'I 41/a c d'
_symmetry_space_group_name_Hall '-I 4bd 2c'
_symmetry_space_group_name_H-M 'I 41/a c d :2'
_audit_creation_method SHELXL-2014/7
_audit_update_record
;
2017-10-02 deposited with the CCDC.
2017-11-06 downloaded from the CCDC.
;
_cell_angle_alpha 90
_cell_angle_beta 90
_cell_angle_gamma 90
_cell_formula_units_Z 8
_cell_length_a 17.0504(14)
_cell_length_b 17.0504(14)
_cell_length_c 22.4927(19)
_cell_measurement_reflns_used 2707
_cell_measurement_temperature 200(2)
_cell_measurement_theta_max 29.84
_cell_measurement_theta_min 3.38
_cell_volume 6539.0(9)
_computing_cell_refinement 'Bruker SAINT'
_computing_data_collection 'Bruker APEX2'
_computing_data_reduction 'Bruker SAINT'
_computing_structure_refinement 'SHELXL-2014/7 (Sheldrick, 2014)'
_computing_structure_solution 'Bruker SHELXTL'
_diffrn_ambient_temperature 200(2)
_diffrn_measured_fraction_theta_full 1.000
_diffrn_measured_fraction_theta_max 1.000
_diffrn_measurement_device_type 'CCD area detector'
_diffrn_measurement_method 'phi and omega scans'
_diffrn_radiation_type MoK\a
_diffrn_radiation_wavelength 0.71073
_diffrn_reflns_av_R_equivalents 0.0742
_diffrn_reflns_av_unetI/netI 0.0476
_diffrn_reflns_Laue_measured_fraction_full 1.000
_diffrn_reflns_Laue_measured_fraction_max 1.000
_diffrn_reflns_limit_h_max 16
_diffrn_reflns_limit_h_min -24
_diffrn_reflns_limit_k_max 21
_diffrn_reflns_limit_k_min -23
_diffrn_reflns_limit_l_max 27
_diffrn_reflns_limit_l_min -31
_diffrn_reflns_number 18826
_diffrn_reflns_point_group_measured_fraction_full 1.000
_diffrn_reflns_point_group_measured_fraction_max 1.000
_diffrn_reflns_theta_full 25.242
_diffrn_reflns_theta_max 30.116
_diffrn_reflns_theta_min 2.389
_diffrn_source 'sealed tube'
_exptl_absorpt_coefficient_mu 62.363
_exptl_absorpt_correction_T_max 0.4326
_exptl_absorpt_correction_T_min 0.1715
_exptl_absorpt_correction_type multi-scan
_exptl_crystal_colour black
_exptl_crystal_density_diffrn 6.073
_exptl_crystal_description block
_exptl_crystal_F_000 9967
_exptl_crystal_size_max 0.200
_exptl_crystal_size_mid 0.110
_exptl_crystal_size_min 0.090
_refine_diff_density_max 3.516
_refine_diff_density_min -3.211
_refine_diff_density_rms 0.475
_refine_ls_extinction_coef 0.000048(3)
_refine_ls_extinction_expression Fc^*^=kFc[1+0.001xFc^2^\l^3^/sin(2\q)]^-1/4^
_refine_ls_extinction_method 'SHELXL-2014/7 (Sheldrick 2014'
_refine_ls_goodness_of_fit_ref 1.071
_refine_ls_hydrogen_treatment undef
_refine_ls_matrix_type full
_refine_ls_number_parameters 66
_refine_ls_number_reflns 2413
_refine_ls_number_restraints 0
_refine_ls_restrained_S_all 1.071
_refine_ls_R_factor_all 0.0437
_refine_ls_R_factor_gt 0.0332
_refine_ls_shift/su_max 0.000
_refine_ls_shift/su_mean 0.000
_refine_ls_structure_factor_coef Fsqd
_refine_ls_weighting_details 'w=1/[\s^2^(Fo^2^)+(0.0298P)^2^+19.9741P] where P=(Fo^2^+2Fc^2^)/3'
_refine_ls_weighting_scheme calc
_refine_ls_wR_factor_gt 0.0727
_refine_ls_wR_factor_ref 0.0761
_reflns_Friedel_coverage 0.000
_reflns_number_gt 2023
_reflns_number_total 2413
_reflns_threshold_expression 'I > 2\s(I)'
_cod_data_source_file c7dt03715e2.cif
_cod_data_source_block shelx
_cod_original_cell_volume 6539.0(12)
_cod_database_code 7044800
_shelx_shelxl_version_number 2014/7
_shelx_space_group_comment
;
The symmetry employed for this shelxl refinement is uniquely defined
by the following loop, which should always be used as a source of
symmetry information in preference to the above space-group names.
They are only intended as comments.
;
_shelx_estimated_absorpt_t_min 0.028
_shelx_estimated_absorpt_t_max 0.071

loop_
_space_group_symop_operation_xyz
'x, y, z'
'-x+1/2, -y, z+1/2'
'-y+1/4, x+3/4, z+1/4'
'y+1/4, -x+1/4, z+3/4'
'-x+1/2, y, -z'
'x, -y, -z+1/2'
'y+1/4, x+3/4, -z+3/4'
'-y+1/4, -x+1/4, -z+1/4'
'x+1/2, y+1/2, z+1/2'
'-x+1, -y+1/2, z+1'
'-y+3/4, x+5/4, z+3/4'
'y+3/4, -x+3/4, z+5/4'
'-x+1, y+1/2, -z+1/2'
'x+1/2, -y+1/2, -z+1'
'y+3/4, x+5/4, -z+5/4'
'-y+3/4, -x+3/4, -z+3/4'
'-x, -y, -z'
'x-1/2, y, -z-1/2'
'y-1/4, -x-3/4, -z-1/4'
'-y-1/4, x-1/4, -z-3/4'
'x-1/2, -y, z'
'-x, y, z-1/2'
'-y-1/4, -x-3/4, z-3/4'
'y-1/4, x-1/4, z-1/4'
'-x+1/2, -y+1/2, -z+1/2'
'x, y+1/2, -z'
'y+1/4, -x-1/4, -z+1/4'
'-y+1/4, x+1/4, -z-1/4'
'x, -y+1/2, z+1/2'
'-x+1/2, y+1/2, z'
'-y+1/4, -x-1/4, z-1/4'
'y+1/4, x+1/4, z+1/4'

loop_
_atom_site_label
_atom_site_type_symbol
_atom_site_fract_x
_atom_site_fract_y
_atom_site_fract_z
_atom_site_U_iso_or_equiv
_atom_site_adp_type
_atom_site_occupancy
_atom_site_site_symmetry_order
_atom_site_calc_flag
_atom_site_refinement_flags_posn
_atom_site_refinement_flags_adp
_atom_site_refinement_flags_occupancy
Ca1 Ca 0.04118(10) 0.07385(10) 0.17188(7) 0.0118(6) Uani 0.976(4) 1 d . . P
La1 La 0.04118(10) 0.07385(10) 0.17188(7) 0.0118(6) Uani 0.024(4) 1 d . . P
Ca2 Ca 0.02279(9) 0.37659(8) 0.00214(6) 0.0150(5) Uani 0.861(4) 1 d . . P
La2 La 0.02279(9) 0.37659(8) 0.00214(6) 0.0150(5) Uani 0.139(4) 1 d . . P
Ca3 Ca 0.35328(14) 0.0000 0.2500 0.0107(8) Uani 0.992(5) 2 d S T P
La3 La 0.35328(14) 0.0000 0.2500 0.0107(8) Uani 0.008(5) 2 d S T P
Ca4 Ca 0.34078(12) 0.07234(10) 0.09278(7) 0.0152(6) Uani 0.979(4) 1 d . . P
La4 La 0.34078(12) 0.07234(10) 0.09278(7) 0.0152(6) Uani 0.021(4) 1 d . . P
Mn1 Mn 0.0000 0.2500 0.3750 0.0104(5) Uani 1 4 d S T P
Bi1 Bi 0.13824(2) 0.38824(2) 0.1250 0.00944(11) Uani 1 2 d S T P
Bi2 Bi 0.35850(2) 0.25573(2) 0.06001(2) 0.01077(10) Uani 1 1 d . . .
Bi3 Bi 0.12991(2) 0.02749(2) 0.04668(2) 0.01089(10) Uani 1 1 d . . .
Bi4 Bi 0.0000 0.2500 0.1250 0.00972(14) Uani 1 4 d S T P

loop_
_atom_site_aniso_label
_atom_site_aniso_U_11
_atom_site_aniso_U_22
_atom_site_aniso_U_33
_atom_site_aniso_U_23
_atom_site_aniso_U_13
_atom_site_aniso_U_12
Ca1 0.0106(10) 0.0078(9) 0.0170(8) -0.0009(6) 0.0011(6) -0.0011(6)
La1 0.0106(10) 0.0078(9) 0.0170(8) -0.0009(6) 0.0011(6) -0.0011(6)
Ca2 0.0106(8) 0.0126(8) 0.0217(8) -0.0003(5) 0.0018(5) 0.0049(5)
La2 0.0106(8) 0.0126(8) 0.0217(8) -0.0003(5) 0.0018(5) 0.0049(5)
Ca3 0.0081(13) 0.0086(14) 0.0154(12) 0.0017(9) 0.000 0.000
La3 0.0081(13) 0.0086(14) 0.0154(12) 0.0017(9) 0.000 0.000
Ca4 0.0203(11) 0.0099(10) 0.0154(9) 0.0006(7) 0.0040(7) 0.0028(7)
La4 0.0203(11) 0.0099(10) 0.0154(9) 0.0006(7) 0.0040(7) 0.0028(7)
Mn1 0.0085(8) 0.0085(8) 0.0143(11) 0.000 0.000 0.000
Bi1 0.00674(15) 0.00674(15) 0.0148(2) -0.00031(11) 0.00031(11) -0.00121(16)
Bi2 0.00740(17) 0.00769(17) 0.01723(17) 0.00233(12) -0.00225(12) -0.00136(11)
Bi3 0.01218(18) 0.00743(17) 0.01307(15) -0.00030(12) 0.00100(12) 0.00257(12)
Bi4 0.0070(2) 0.0070(2) 0.0152(3) 0.000 0.000 0.0018(2)

loop_
_atom_type_symbol
_atom_type_description
_atom_type_scat_dispersion_real
_atom_type_scat_dispersion_imag
_atom_type_scat_source
Bi Bi -4.1077 10.2566 'International Tables Vol C Tables 4.2.6.8 and 6.1.1.4'
Ca Ca 0.2262 0.3064 'International Tables Vol C Tables 4.2.6.8 and 6.1.1.4'
La La -0.2871 2.4523 'International Tables Vol C Tables 4.2.6.8 and 6.1.1.4'
Mn Mn 0.3368 0.7283 'International Tables Vol C Tables 4.2.6.8 and 6.1.1.4'

loop_
_geom_angle_atom_site_label_1
_geom_angle_atom_site_label_2
_geom_angle_atom_site_label_3
_geom_angle
_geom_angle_site_symmetry_1
_geom_angle_site_symmetry_3
Bi2 Ca1 Bi4 150.77(6) 8 .
Bi2 Ca1 Bi2 89.63(4) 8 3_545
Bi4 Ca1 Bi2 95.07(4) . 3_545
Bi2 Ca1 Bi3 116.00(5) 8 8
Bi4 Ca1 Bi3 92.95(4) . 8
Bi2 Ca1 Bi3 88.98(4) 3_545 8
Bi2 Ca1 Bi3 89.46(4) 8 .
Bi4 Ca1 Bi3 92.49(4) . .
Bi2 Ca1 Bi3 166.07(6) 3_545 .
Bi3 Ca1 Bi3 78.95(4) 8 .
Bi2 Ca1 Bi1 89.96(4) 8 10_454
Bi4 Ca1 Bi1 61.08(3) . 10_454
Bi2 Ca1 Bi1 92.38(4) 3_545 10_454
Bi3 Ca1 Bi1 154.02(6) 8 10_454
Bi3 Ca1 Bi1 101.52(4) . 10_454
Bi2 Ca1 La4 55.38(4) 8 8
Bi4 Ca1 La4 144.51(6) . 8
Bi2 Ca1 La4 112.36(5) 3_545 8
Bi3 Ca1 La4 66.62(4) 8 8
Bi3 Ca1 La4 56.42(4) . 8
Bi1 Ca1 La4 135.29(6) 10_454 8
Bi2 Ca1 Ca4 55.38(4) 8 8
Bi4 Ca1 Ca4 144.51(6) . 8
Bi2 Ca1 Ca4 112.36(5) 3_545 8
Bi3 Ca1 Ca4 66.62(4) 8 8
Bi3 Ca1 Ca4 56.42(4) . 8
Bi1 Ca1 Ca4 135.29(6) 10_454 8
La4 Ca1 Ca4 0.0 8 8
Bi2 Ca1 La3 54.89(3) 8 18_556
Bi4 Ca1 La3 105.59(5) . 18_556
Bi2 Ca1 La3 54.74(3) 3_545 18_556
Bi3 Ca1 La3 139.86(5) 8 18_556
Bi3 Ca1 La3 133.74(5) . 18_556
Bi1 Ca1 La3 55.98(3) 10_454 18_556
La4 Ca1 La3 108.55(5) 8 18_556
Ca4 Ca1 La3 108.55(5) 8 18_556
Bi2 Ca1 Ca3 54.89(3) 8 18_556
Bi4 Ca1 Ca3 105.59(5) . 18_556
Bi2 Ca1 Ca3 54.74(3) 3_545 18_556
Bi3 Ca1 Ca3 139.86(5) 8 18_556
Bi3 Ca1 Ca3 133.74(5) . 18_556
Bi1 Ca1 Ca3 55.98(3) 10_454 18_556
La4 Ca1 Ca3 108.55(5) 8 18_556
Ca4 Ca1 Ca3 108.55(5) 8 18_556
La3 Ca1 Ca3 0.0 18_556 18_556
Bi2 Ca1 Ca1 141.74(5) 8 8
Bi4 Ca1 Ca1 53.50(3) . 8
Bi2 Ca1 Ca1 123.78(6) 3_545 8
Bi3 Ca1 Ca1 54.06(4) 8 8
Bi3 Ca1 Ca1 53.47(4) . 8
Bi1 Ca1 Ca1 105.08(4) 10_454 8
La4 Ca1 Ca1 91.65(4) 8 8
Ca4 Ca1 Ca1 91.65(4) 8 8
La3 Ca1 Ca1 158.82(3) 18_556 8
Ca3 Ca1 Ca1 158.82(3) 18_556 8
Bi2 Ca1 La1 141.74(5) 8 8
Bi4 Ca1 La1 53.50(3) . 8
Bi2 Ca1 La1 123.78(6) 3_545 8
Bi3 Ca1 La1 54.06(4) 8 8
Bi3 Ca1 La1 53.47(4) . 8
Bi1 Ca1 La1 105.08(4) 10_454 8
La4 Ca1 La1 91.65(4) 8 8
Ca4 Ca1 La1 91.65(4) 8 8
La3 Ca1 La1 158.82(3) 18_556 8
Ca3 Ca1 La1 158.82(3) 18_556 8
Ca1 Ca1 La1 0.00(6) 8 8
Bi2 Ca2 Bi3 165.37(5) 5 10_454
Bi2 Ca2 Bi3 90.37(4) 5 26
Bi3 Ca2 Bi3 98.78(4) 10_454 26
Bi2 Ca2 Bi1 91.51(4) 5 .
Bi3 Ca2 Bi1 100.66(4) 10_454 .
Bi3 Ca2 Bi1 84.58(3) 26 .
Bi2 Ca2 Bi4 91.02(4) 5 .
Bi3 Ca2 Bi4 88.74(3) 10_454 .
Bi3 Ca2 Bi4 142.08(5) 26 .
Bi1 Ca2 Bi4 57.50(2) . .
Bi2 Ca2 Mn1 48.52(2) 5 29_554
Bi3 Ca2 Mn1 117.51(4) 10_454 29_554
Bi3 Ca2 Mn1 105.03(4) 26 29_554
Bi1 Ca2 Mn1 137.96(4) . 29_554
Bi4 Ca2 Mn1 104.08(4) . 29_554
Bi2 Ca2 Bi2 85.67(3) 5 14_454
Bi3 Ca2 Bi2 79.83(3) 10_454 14_454
Bi3 Ca2 Bi2 136.72(4) 26 14_454
Bi1 Ca2 Bi2 138.52(4) . 14_454
Bi4 Ca2 Bi2 81.15(3) . 14_454
Mn1 Ca2 Bi2 44.282(17) 29_554 14_454
Bi2 Ca2 La4 114.23(5) 5 14_454
Bi3 Ca2 La4 53.91(3) 10_454 14_454
Bi3 Ca2 La4 94.81(4) 26 14_454
Bi1 Ca2 La4 154.26(5) . 14_454
Bi4 Ca2 La4 118.81(5) . 14_454
Mn1 Ca2 La4 67.05(4) 29_554 14_454
Bi2 Ca2 La4 49.38(3) 14_454 14_454
Bi2 Ca2 Ca4 114.23(5) 5 14_454
Bi3 Ca2 Ca4 53.91(3) 10_454 14_454
Bi3 Ca2 Ca4 94.81(4) 26 14_454
Bi1 Ca2 Ca4 154.26(5) . 14_454
Bi4 Ca2 Ca4 118.81(5) . 14_454
Mn1 Ca2 Ca4 67.05(4) 29_554 14_454
Bi2 Ca2 Ca4 49.38(3) 14_454 14_454
La4 Ca2 Ca4 0.0 14_454 14_454
Bi2 Ca2 La3 54.76(4) 5 27_565
Bi3 Ca2 La3 139.57(5) 10_454 27_565
Bi3 Ca2 La3 51.94(4) 26 27_565
Bi1 Ca2 La3 55.11(2) . 27_565
Bi4 Ca2 La3 99.99(4) . 27_565
Mn1 Ca2 La3 98.65(4) 29_554 27_565
Bi2 Ca2 La3 140.36(5) 14_454 27_565
La4 Ca2 La3 140.61(5) 14_454 27_565
Ca4 Ca2 La3 140.61(5) 14_454 27_565
Bi2 Ca2 Ca3 54.76(4) 5 27_565
Bi3 Ca2 Ca3 139.57(5) 10_454 27_565
Bi3 Ca2 Ca3 51.94(4) 26 27_565
Bi1 Ca2 Ca3 55.11(2) . 27_565
Bi4 Ca2 Ca3 99.99(4) . 27_565
Mn1 Ca2 Ca3 98.65(4) 29_554 27_565
Bi2 Ca2 Ca3 140.36(5) 14_454 27_565
La4 Ca2 Ca3 140.61(5) 14_454 27_565
Ca4 Ca2 Ca3 140.61(5) 14_454 27_565
La3 Ca2 Ca3 0.0 27_565 27_565
Bi2 Ca2 Ca1 135.47(5) 5 10_454
Bi3 Ca2 Ca1 52.20(3) 10_454 10_454
Bi3 Ca2 Ca1 107.20(4) 26 10_454
Bi1 Ca2 Ca1 51.60(3) . 10_454
Bi4 Ca2 Ca1 50.29(3) . 10_454
Mn1 Ca2 Ca1 147.35(5) 29_554 10_454
Bi2 Ca2 Ca1 105.51(4) 14_454 10_454
La4 Ca2 Ca1 104.88(5) 14_454 10_454
Ca4 Ca2 Ca1 104.88(5) 14_454 10_454
La3 Ca2 Ca1 105.12(4) 27_565 10_454
Ca3 Ca2 Ca1 105.12(4) 27_565 10_454
Bi3 Ca3 Bi3 91.80(6) 3_545 8
Bi3 Ca3 Bi2 173.29(2) 3_545 20_656
Bi3 Ca3 Bi2 90.835(9) 8 20_656
Bi3 Ca3 Bi2 90.835(9) 3_545 23_666
Bi3 Ca3 Bi2 173.29(2) 8 23_666
Bi2 Ca3 Bi2 87.22(6) 20_656 23_666
Bi3 Ca3 Bi1 96.70(3) 3_545 25
Bi3 Ca3 Bi1 86.70(3) 8 25
Bi2 Ca3 Bi1 89.61(3) 20_656 25
Bi2 Ca3 Bi1 86.86(3) 23_666 25
Bi3 Ca3 Bi1 86.70(3) 3_545 20_656
Bi3 Ca3 Bi1 96.70(3) 8 20_656
Bi2 Ca3 Bi1 86.86(3) 20_656 20_656
Bi2 Ca3 Bi1 89.61(3) 23_666 20_656
Bi1 Ca3 Bi1 175.13(8) 25 20_656
Bi3 Ca3 Ca4 118.65(6) 3_545 .
Bi3 Ca3 Ca4 56.04(3) 8 .
Bi2 Ca3 Ca4 58.31(3) 20_656 .
Bi2 Ca3 Ca4 127.42(6) 23_666 .
Bi1 Ca3 Ca4 126.71(3) 25 .
Bi1 Ca3 Ca4 53.63(3) 20_656 .
Bi3 Ca3 La4 56.04(3) 3_545 6
Bi3 Ca3 La4 118.65(6) 8 6
Bi2 Ca3 La4 127.42(6) 20_656 6
Bi2 Ca3 La4 58.31(3) 23_666 6
Bi1 Ca3 La4 53.63(3) 25 6
Bi1 Ca3 La4 126.71(3) 20_656 6
Ca4 Ca3 La4 173.5 . 6
Bi3 Ca3 Ca4 56.04(3) 3_545 6
Bi3 Ca3 Ca4 118.65(6) 8 6
Bi2 Ca3 Ca4 127.42(6) 20_656 6
Bi2 Ca3 Ca4 58.31(3) 23_666 6
Bi1 Ca3 Ca4 53.63(3) 25 6
Bi1 Ca3 Ca4 126.71(3) 20_656 6
Ca4 Ca3 Ca4 173.48(10) . 6
La4 Ca3 Ca4 0.0 6 6
Bi3 Ca3 Ca1 129.50(3) 3_545 18_656
Bi3 Ca3 Ca1 121.18(3) 8 18_656
Bi2 Ca3 Ca1 53.35(4) 20_656 18_656
Bi2 Ca3 Ca1 52.88(4) 23_666 18_656
Bi1 Ca3 Ca1 53.57(3) 25 18_656
Bi1 Ca3 Ca1 121.56(7) 20_656 18_656
Ca4 Ca3 Ca1 111.63(6) . 18_656
La4 Ca3 Ca1 74.08(4) 6 18_656
Ca4 Ca3 Ca1 74.08(4) 6 18_656
Bi3 Ca3 La1 129.50(3) 3_545 18_656
Bi3 Ca3 La1 121.18(3) 8 18_656
Bi2 Ca3 La1 53.35(4) 20_656 18_656
Bi2 Ca3 La1 52.88(4) 23_666 18_656
Bi1 Ca3 La1 53.57(3) 25 18_656
Bi1 Ca3 La1 121.56(7) 20_656 18_656
Ca4 Ca3 La1 111.63(6) . 18_656
La4 Ca3 La1 74.08(4) 6 18_656
Ca4 Ca3 La1 74.08(4) 6 18_656
Ca1 Ca3 La1 0.00(7) 18_656 18_656
Bi2 Ca4 Bi1 168.29(7) . 20_656
Bi2 Ca4 Bi3 89.61(4) . 5
Bi1 Ca4 Bi3 88.35(4) 20_656 5
Bi2 Ca4 Bi3 89.44(4) . 8
Bi1 Ca4 Bi3 97.92(5) 20_656 8
Bi3 Ca4 Bi3 150.90(7) 5 8
Bi2 Ca4 Bi2 84.32(5) . 20_656
Bi1 Ca4 Bi2 87.01(4) 20_656 20_656
Bi3 Ca4 Bi2 122.13(6) 5 20_656
Bi3 Ca4 Bi2 86.69(4) 8 20_656
Bi2 Ca4 Ca1 55.62(4) . 8
Bi1 Ca4 Ca1 136.08(7) 20_656 8
Bi3 Ca4 Ca1 100.34(5) 5 8
Bi3 Ca4 Ca1 56.15(4) 8 8
Bi2 Ca4 Ca1 121.52(6) 20_656 8
Bi2 Ca4 La1 55.62(4) . 8
Bi1 Ca4 La1 136.08(7) 20_656 8
Bi3 Ca4 La1 100.34(5) 5 8
Bi3 Ca4 La1 56.15(4) 8 8
Bi2 Ca4 La1 121.52(6) 20_656 8
Ca1 Ca4 La1 0.00(6) 8 8
Bi2 Ca4 Ca3 121.91(5) . .
Bi1 Ca4 Ca3 57.62(3) 20_656 .
Bi3 Ca4 Ca3 145.03(6) 5 .
Bi3 Ca4 Ca3 53.57(4) 8 .
Bi2 Ca4 Ca3 54.61(4) 20_656 .
Ca1 Ca4 Ca3 109.72(6) 8 .
La1 Ca4 Ca3 109.72(6) 8 .
Bi2 Ca4 Bi3 102.72(5) . .
Bi1 Ca4 Bi3 88.32(4) 20_656 .
Bi3 Ca4 Bi3 80.59(4) 5 .
Bi3 Ca4 Bi3 71.27(4) 8 .
Bi2 Ca4 Bi3 156.61(5) 20_656 .
Ca1 Ca4 Bi3 51.76(4) 8 .
La1 Ca4 Bi3 51.76(4) 8 .
Ca3 Ca4 Bi3 104.10(6) . .
Bi2 Ca4 La2 65.19(4) . 14_554
Bi1 Ca4 La2 104.65(5) 20_656 14_554
Bi3 Ca4 La2 53.11(3) 5 14_554
Bi3 Ca4 La2 148.23(6) 8 14_554
Bi2 Ca4 La2 72.67(4) 20_656 14_554
Ca1 Ca4 La2 115.00(5) 8 14_554
La1 Ca4 La2 115.00(5) 8 14_554
Ca3 Ca4 La2 123.30(7) . 14_554
Bi3 Ca4 La2 130.60(5) . 14_554
Bi2 Ca4 Ca2 65.19(4) . 14_554
Bi1 Ca4 Ca2 104.65(5) 20_656 14_554
Bi3 Ca4 Ca2 53.11(3) 5 14_554
Bi3 Ca4 Ca2 148.23(6) 8 14_554
Bi2 Ca4 Ca2 72.67(4) 20_656 14_554
Ca1 Ca4 Ca2 115.00(5) 8 14_554
La1 Ca4 Ca2 115.00(5) 8 14_554
Ca3 Ca4 Ca2 123.30(7) . 14_554
Bi3 Ca4 Ca2 130.60(5) . 14_554
La2 Ca4 Ca2 0.0 14_554 14_554
Bi2 Mn1 Bi2 105.556(7) 3_545 25
Bi2 Mn1 Bi2 117.622(15) 3_545 12_454
Bi2 Mn1 Bi2 105.556(7) 25 12_454
Bi2 Mn1 Bi2 105.556(7) 3_545 18_556
Bi2 Mn1 Bi2 117.622(15) 25 18_556
Bi2 Mn1 Bi2 105.556(7) 12_454 18_556
Bi2 Mn1 Ca2 58.41(2) 3_545 8
Bi2 Mn1 Ca2 156.80(2) 25 8
Bi2 Mn1 Ca2 72.66(2) 12_454 8
Bi2 Mn1 Ca2 84.42(2) 18_556 8
Bi2 Mn1 La2 58.41(2) 3_545 8
Bi2 Mn1 La2 156.80(2) 25 8
Bi2 Mn1 La2 72.66(2) 12_454 8
Bi2 Mn1 La2 84.42(2) 18_556 8
Ca2 Mn1 La2 0.00(6) 8 8
Bi2 Mn1 Ca2 156.80(2) 3_545 22_556
Bi2 Mn1 Ca2 72.66(2) 25 22_556
Bi2 Mn1 Ca2 84.42(2) 12_454 22_556
Bi2 Mn1 Ca2 58.41(2) 18_556 22_556
Ca2 Mn1 Ca2 129.03(3) 8 22_556
La2 Mn1 Ca2 129.0 8 22_556
Bi2 Mn1 La2 156.80(2) 3_545 22_556
Bi2 Mn1 La2 72.66(2) 25 22_556
Bi2 Mn1 La2 84.42(2) 12_454 22_556
Bi2 Mn1 La2 58.41(2) 18_556 22_556
Ca2 Mn1 La2 129.03(3) 8 22_556
La2 Mn1 La2 129.03(3) 8 22_556
Ca2 Mn1 La2 0.00(5) 22_556 22_556
Bi2 Mn1 Ca2 72.66(2) 3_545 15_444
Bi2 Mn1 Ca2 84.42(2) 25 15_444
Bi2 Mn1 Ca2 58.41(2) 12_454 15_444
Bi2 Mn1 Ca2 156.80(2) 18_556 15_444
Ca2 Mn1 Ca2 74.97(4) 8 15_444
La2 Mn1 Ca2 75.0 8 15_444
Ca2 Mn1 Ca2 129.03(3) 22_556 15_444
La2 Mn1 Ca2 129.0 22_556 15_444
Bi2 Mn1 La2 72.66(2) 3_545 15_444
Bi2 Mn1 La2 84.42(2) 25 15_444
Bi2 Mn1 La2 58.41(2) 12_454 15_444
Bi2 Mn1 La2 156.80(2) 18_556 15_444
Ca2 Mn1 La2 74.97(4) 8 15_444
La2 Mn1 La2 74.97(4) 8 15_444
Ca2 Mn1 La2 129.03(3) 22_556 15_444
La2 Mn1 La2 129.03(3) 22_556 15_444
Ca2 Mn1 La2 0.00(5) 15_444 15_444
Bi2 Mn1 La2 84.42(2) 3_545 29
Bi2 Mn1 La2 58.41(2) 25 29
Bi2 Mn1 La2 156.80(2) 12_454 29
Bi2 Mn1 La2 72.66(2) 18_556 29
Ca2 Mn1 La2 129.03(3) 8 29
La2 Mn1 La2 129.03(3) 8 29
Ca2 Mn1 La2 74.97(4) 22_556 29
La2 Mn1 La2 74.97(4) 22_556 29
Ca2 Mn1 La2 129.03(3) 15_444 29
La2 Mn1 La2 129.03(3) 15_444 29
Bi2 Mn1 Ca2 84.42(2) 3_545 29
Bi2 Mn1 Ca2 58.41(2) 25 29
Bi2 Mn1 Ca2 156.80(2) 12_454 29
Bi2 Mn1 Ca2 72.66(2) 18_556 29
Ca2 Mn1 Ca2 129.03(3) 8 29
La2 Mn1 Ca2 129.0 8 29
Ca2 Mn1 Ca2 74.97(4) 22_556 29
La2 Mn1 Ca2 75.0 22_556 29
Ca2 Mn1 Ca2 129.03(3) 15_444 29
La2 Mn1 Ca2 129.0 15_444 29
La2 Mn1 Ca2 0.0 29 29
La4 Bi1 Ca4 0.0 27_565 27_565
La4 Bi1 La4 80.58(7) 27_565 30
Ca4 Bi1 La4 80.58(7) 27_565 30
La4 Bi1 Ca4 80.6 27_565 30
Ca4 Bi1 Ca4 80.58(7) 27_565 30
La4 Bi1 Ca4 0.0 30 30
La4 Bi1 La1 89.09(4) 27_565 8
Ca4 Bi1 La1 89.09(4) 27_565 8
La4 Bi1 La1 143.58(4) 30 8
Ca4 Bi1 La1 143.58(4) 30 8
La4 Bi1 Ca1 89.09(4) 27_565 8
Ca4 Bi1 Ca1 89.09(4) 27_565 8
La4 Bi1 Ca1 143.58(4) 30 8
Ca4 Bi1 Ca1 143.58(4) 30 8
La1 Bi1 Ca1 0.0 8 8
La4 Bi1 Ca1 143.58(4) 27_565 10_454
Ca4 Bi1 Ca1 143.58(4) 27_565 10_454
La4 Bi1 Ca1 89.09(4) 30 10_454
Ca4 Bi1 Ca1 89.09(4) 30 10_454
La1 Bi1 Ca1 117.7 8 10_454
Ca1 Bi1 Ca1 117.73(6) 8 10_454
La4 Bi1 La1 143.58(4) 27_565 10_454
Ca4 Bi1 La1 143.58(4) 27_565 10_454
La4 Bi1 La1 89.09(4) 30 10_454
Ca4 Bi1 La1 89.09(4) 30 10_454
La1 Bi1 La1 117.73(6) 8 10_454
Ca1 Bi1 La1 117.73(6) 8 10_454
Ca1 Bi1 La1 0.00(2) 10_454 10_454
La4 Bi1 Bi4 139.71(3) 27_565 .
Ca4 Bi1 Bi4 139.71(3) 27_565 .
La4 Bi1 Bi4 139.71(3) 30 .
Ca4 Bi1 Bi4 139.71(3) 30 .
La1 Bi1 Bi4 58.86(3) 8 .
Ca1 Bi1 Bi4 58.86(3) 8 .
Ca1 Bi1 Bi4 58.86(3) 10_454 .
La1 Bi1 Bi4 58.86(3) 10_454 .
La4 Bi1 Ca2 138.52(4) 27_565 .
Ca4 Bi1 Ca2 138.52(4) 27_565 .
La4 Bi1 Ca2 86.49(4) 30 .
Ca4 Bi1 Ca2 86.49(4) 30 .
La1 Bi1 Ca2 78.43(4) 8 .
Ca1 Bi1 Ca2 78.43(4) 8 .
Ca1 Bi1 Ca2 74.59(4) 10_454 .
La1 Bi1 Ca2 74.59(4) 10_454 .
Bi4 Bi1 Ca2 63.20(2) . .
La4 Bi1 La2 86.49(4) 27_565 15_444
Ca4 Bi1 La2 86.49(4) 27_565 15_444
La4 Bi1 La2 138.52(4) 30 15_444
Ca4 Bi1 La2 138.52(4) 30 15_444
La1 Bi1 La2 74.59(4) 8 15_444
Ca1 Bi1 La2 74.59(4) 8 15_444
Ca1 Bi1 La2 78.43(4) 10_454 15_444
La1 Bi1 La2 78.43(4) 10_454 15_444
Bi4 Bi1 La2 63.20(2) . 15_444
Ca2 Bi1 La2 126.4 . 15_444
Mn1 Bi2 La2 73.06(3) 25 5
Mn1 Bi2 Ca2 73.06(3) 25 5
La2 Bi2 Ca2 0.0 5 5
Mn1 Bi2 Ca4 85.88(4) 25 .
La2 Bi2 Ca4 141.34(4) 5 .
Ca2 Bi2 Ca4 141.34(4) 5 .
Mn1 Bi2 Ca1 138.37(3) 25 8
La2 Bi2 Ca1 145.04(4) 5 8
Ca2 Bi2 Ca1 145.04(4) 5 8
Ca4 Bi2 Ca1 69.01(5) . 8
Mn1 Bi2 La1 138.37(3) 25 8
La2 Bi2 La1 145.04(4) 5 8
Ca2 Bi2 La1 145.04(4) 5 8
Ca4 Bi2 La1 69.01(5) . 8
Ca1 Bi2 La1 0.00(6) 8 8
Mn1 Bi2 Ca1 129.76(3) 25 4_554
La2 Bi2 Ca1 81.76(4) 5 4_554
Ca2 Bi2 Ca1 81.76(4) 5 4_554
Ca4 Bi2 Ca1 87.88(4) . 4_554
Ca1 Bi2 Ca1 83.41(5) 8 4_554
La1 Bi2 Ca1 83.4 8 4_554
Mn1 Bi2 La1 129.76(3) 25 4_554
La2 Bi2 La1 81.76(4) 5 4_554
Ca2 Bi2 La1 81.76(4) 5 4_554
Ca4 Bi2 La1 87.88(4) . 4_554
Ca1 Bi2 La1 83.41(5) 8 4_554
La1 Bi2 La1 83.41(5) 8 4_554
Ca1 Bi2 La1 0.00(9) 4_554 4_554
Mn1 Bi2 La3 135.39(3) 25 27_565
La2 Bi2 La3 73.10(3) 5 27_565
Ca2 Bi2 La3 73.10(3) 5 27_565
Ca4 Bi2 La3 137.93(5) . 27_565
Ca1 Bi2 La3 72.23(4) 8 27_565
La1 Bi2 La3 72.23(4) 8 27_565
Ca1 Bi2 La3 71.91(4) 4_554 27_565
La1 Bi2 La3 71.91(4) 4_554 27_565
Mn1 Bi2 Ca3 135.39(3) 25 27_565
La2 Bi2 Ca3 73.10(3) 5 27_565
Ca2 Bi2 Ca3 73.10(3) 5 27_565
Ca4 Bi2 Ca3 137.93(5) . 27_565
Ca1 Bi2 Ca3 72.23(4) 8 27_565
La1 Bi2 Ca3 72.23(4) 8 27_565
Ca1 Bi2 Ca3 71.91(4) 4_554 27_565
La1 Bi2 Ca3 71.91(4) 4_554 27_565
La3 Bi2 Ca3 0.0 27_565 27_565
Mn1 Bi2 La4 81.46(3) 25 27_565
La2 Bi2 La4 84.38(4) 5 27_565
Ca2 Bi2 La4 84.38(4) 5 27_565
Ca4 Bi2 La4 124.8 . 27_565
Ca1 Bi2 La4 86.35(4) 8 27_565
La1 Bi2 La4 86.35(4) 8 27_565
Ca1 Bi2 La4 138.93(4) 4_554 27_565
La1 Bi2 La4 138.93(4) 4_554 27_565
La3 Bi2 La4 67.08(4) 27_565 27_565
Ca3 Bi2 La4 67.08(4) 27_565 27_565
La3 Bi3 Ca3 0.0 4_554 4_554
La3 Bi3 La2 139.90(3) 4_554 10_454
Ca3 Bi3 La2 139.90(3) 4_554 10_454
La3 Bi3 Ca2 139.90(3) 4_554 10_454
Ca3 Bi3 Ca2 139.90(3) 4_554 10_454
La2 Bi3 Ca2 0.0 10_454 10_454
La3 Bi3 La4 75.55(4) 4_554 5
Ca3 Bi3 La4 75.55(4) 4_554 5
La2 Bi3 La4 72.98(4) 10_454 5
Ca2 Bi3 La4 72.98(4) 10_454 5
La3 Bi3 Ca4 75.55(4) 4_554 5
Ca3 Bi3 Ca4 75.55(4) 4_554 5
La2 Bi3 Ca4 72.98(4) 10_454 5
Ca2 Bi3 Ca4 72.98(4) 10_454 5
La4 Bi3 Ca4 0.0 5 5
La3 Bi3 Ca1 125.11(4) 4_554 8
Ca3 Bi3 Ca1 125.11(4) 4_554 8
La2 Bi3 Ca1 77.46(4) 10_454 8
Ca2 Bi3 Ca1 77.46(4) 10_454 8
La4 Bi3 Ca1 87.10(4) 5 8
Ca4 Bi3 Ca1 87.10(4) 5 8
La3 Bi3 La1 125.11(4) 4_554 8
Ca3 Bi3 La1 125.11(4) 4_554 8
La2 Bi3 La1 77.46(4) 10_454 8
Ca2 Bi3 La1 77.46(4) 10_454 8
La4 Bi3 La1 87.10(4) 5 8
Ca4 Bi3 La1 87.10(4) 5 8
Ca1 Bi3 La1 0.00(6) 8 8
La3 Bi3 Ca1 137.80(4) 4_554 .
Ca3 Bi3 Ca1 137.80(4) 4_554 .
La2 Bi3 Ca1 76.92(4) 10_454 .
Ca2 Bi3 Ca1 76.92(4) 10_454 .
La4 Bi3 Ca1 146.63(5) 5 .
Ca4 Bi3 Ca1 146.63(5) 5 .
Ca1 Bi3 Ca1 72.47(5) 8 .
La1 Bi3 Ca1 72.5 8 .
La3 Bi3 La4 70.39(4) 4_554 8
Ca3 Bi3 La4 70.39(4) 4_554 8
La2 Bi3 La4 137.76(4) 10_454 8
Ca2 Bi3 La4 137.76(4) 10_454 8
La4 Bi3 La4 145.88(5) 5 8
Ca4 Bi3 La4 145.88(5) 5 8
Ca1 Bi3 La4 110.81(5) 8 8
La1 Bi3 La4 110.81(5) 8 8
Ca1 Bi3 La4 67.42(5) . 8
La3 Bi3 Ca4 70.39(4) 4_554 8
Ca3 Bi3 Ca4 70.39(4) 4_554 8
La2 Bi3 Ca4 137.76(4) 10_454 8
Ca2 Bi3 Ca4 137.76(4) 10_454 8
La4 Bi3 Ca4 145.9 5 8
Ca4 Bi3 Ca4 145.88(5) 5 8
Ca1 Bi3 Ca4 110.81(5) 8 8
La1 Bi3 Ca4 110.81(5) 8 8
Ca1 Bi3 Ca4 67.42(5) . 8
La4 Bi3 Ca4 0.0 8 8
La1 Bi4 La1 73.00(6) 15_444 10_454
La1 Bi4 Ca1 0.0 15_444 15_444
La1 Bi4 Ca1 73.0 10_454 15_444
La1 Bi4 Ca1 73.0 15_444 10_454
La1 Bi4 Ca1 0.0 10_454 10_454
Ca1 Bi4 Ca1 73.00(6) 15_444 10_454
La1 Bi4 La1 142.25(6) 15_444 8
La1 Bi4 La1 120.11(6) 10_454 8
Ca1 Bi4 La1 142.25(6) 15_444 8
Ca1 Bi4 La1 120.11(6) 10_454 8
La1 Bi4 Ca1 142.3 15_444 8
La1 Bi4 Ca1 120.1 10_454 8
Ca1 Bi4 Ca1 142.25(6) 15_444 8
Ca1 Bi4 Ca1 120.11(6) 10_454 8
La1 Bi4 Ca1 0.0 8 8
La1 Bi4 Ca1 120.1 15_444 .
La1 Bi4 Ca1 142.3 10_454 .
Ca1 Bi4 Ca1 120.11(6) 15_444 .
Ca1 Bi4 Ca1 142.25(6) 10_454 .
La1 Bi4 Ca1 73.0 8 .
Ca1 Bi4 Ca1 73.00(6) 8 .
La1 Bi4 Bi1 119.95(3) 15_444 .
La1 Bi4 Bi1 60.05(3) 10_454 .
Ca1 Bi4 Bi1 119.95(3) 15_444 .
Ca1 Bi4 Bi1 60.05(3) 10_454 .
La1 Bi4 Bi1 60.05(3) 8 .
Ca1 Bi4 Bi1 60.05(3) 8 .
Ca1 Bi4 Bi1 119.95(3) . .
La1 Bi4 Bi1 60.05(3) 15_444 10_454
La1 Bi4 Bi1 119.95(3) 10_454 10_454
Ca1 Bi4 Bi1 60.05(3) 15_444 10_454
Ca1 Bi4 Bi1 119.95(3) 10_454 10_454
La1 Bi4 Bi1 119.95(3) 8 10_454
Ca1 Bi4 Bi1 119.95(3) 8 10_454
Ca1 Bi4 Bi1 60.05(3) . 10_454
Bi1 Bi4 Bi1 180.0 . 10_454
La1 Bi4 La2 142.50(4) 15_444 15_444
La1 Bi4 La2 77.11(4) 10_454 15_444
Ca1 Bi4 La2 142.50(4) 15_444 15_444
Ca1 Bi4 La2 77.11(4) 10_454 15_444
La1 Bi4 La2 73.35(4) 8 15_444
Ca1 Bi4 La2 73.35(4) 8 15_444
Ca1 Bi4 La2 73.52(4) . 15_444
Bi1 Bi4 La2 59.30(2) . 15_444
Bi1 Bi4 La2 120.70(2) 10_454 15_444
La1 Bi4 La2 77.11(4) 15_444 10_454
La1 Bi4 La2 142.50(4) 10_454 10_454
Ca1 Bi4 La2 77.11(4) 15_444 10_454
Ca1 Bi4 La2 142.50(4) 10_454 10_454
La1 Bi4 La2 73.52(4) 8 10_454
Ca1 Bi4 La2 73.52(4) 8 10_454
Ca1 Bi4 La2 73.34(4) . 10_454
Bi1 Bi4 La2 120.70(2) . 10_454
Bi1 Bi4 La2 59.30(2) 10_454 10_454
La2 Bi4 La2 138.44(5) 15_444 10_454

loop_
_geom_bond_atom_site_label_1
_geom_bond_atom_site_label_2
_geom_bond_distance
_geom_bond_site_symmetry_2
Ca1 Bi2 3.2360(17) 8
Ca1 Bi4 3.2597(17) .
Ca1 Bi2 3.2622(16) 3_545
Ca1 Bi3 3.2680(17) 8
Ca1 Bi3 3.2930(16) .
Ca1 Bi1 3.2998(17) 10_454
Ca1 La4 3.661(3) 8
Ca1 Ca4 3.661(3) 8
Ca1 La3 3.865(3) 18_556
Ca1 Ca3 3.865(3) 18_556
Ca1 Ca1 3.878(3) 8
Ca1 La1 3.878(3) 8
Ca2 Bi2 3.2091(15) 5
Ca2 Bi3 3.2337(15) 10_454
Ca2 Bi3 3.3410(15) 26
Ca2 Bi1 3.3986(15) .
Ca2 Bi4 3.5279(14) .
Ca2 Mn1 3.6040(14) 29_554
Ca2 Bi2 3.8590(15) 14_454
Ca2 La4 3.866(2) 14_454
Ca2 Ca4 3.866(2) 14_454
Ca2 La3 3.8895(15) 27_565
Ca2 Ca3 3.8895(15) 27_565
Ca2 Ca1 4.060(2) 10_454
Ca3 Bi3 3.2042(18) 3_545
Ca3 Bi3 3.2042(18) 8
Ca3 Bi2 3.3201(18) 20_656
Ca3 Bi2 3.3201(18) 23_666
Ca3 Bi1 3.3995(3) 25
Ca3 Bi1 3.3995(3) 20_656
Ca3 Ca4 3.7514(17) .
Ca3 La4 3.7515(17) 6
Ca3 Ca4 3.7515(17) 6
Ca3 Ca1 3.865(3) 18_656
Ca3 La1 3.865(3) 18_656
Ca4 Bi2 3.2267(18) .
Ca4 Bi1 3.2413(18) 20_656
Ca4 Bi3 3.2671(17) 5
Ca4 Bi3 3.3032(18) 8
Ca4 Bi2 3.4656(19) 20_656
Ca4 Ca1 3.661(3) 8
Ca4 La1 3.661(3) 8
Ca4 Bi3 3.819(2) .
Ca4 La2 3.866(2) 14_554
Ca4 Ca2 3.866(2) 14_554
Mn1 Bi2 2.8226(4) 3_545
Mn1 Bi2 2.8226(4) 25
Mn1 Bi2 2.8226(4) 12_454
Mn1 Bi2 2.8226(4) 18_556
Mn1 Ca2 3.6040(14) 8
Mn1 La2 3.6040(14) 8
Mn1 Ca2 3.6040(14) 22_556
Mn1 La2 3.6040(14) 22_556
Mn1 Ca2 3.6040(14) 15_444
Mn1 La2 3.6040(14) 15_444
Mn1 La2 3.6040(14) 29
Mn1 Ca2 3.6040(14) 29
Bi1 La4 3.2414(18) 27_565
Bi1 Ca4 3.2414(18) 27_565
Bi1 La4 3.2414(18) 30
Bi1 Ca4 3.2414(18) 30
Bi1 La1 3.2998(17) 8
Bi1 Ca1 3.2998(17) 8
Bi1 Ca1 3.2998(17) 10_454
Bi1 La1 3.2998(17) 10_454
Bi1 Bi4 3.3335(5) .
Bi1 La2 3.3987(15) 15_444
Bi2 Mn1 2.8226(4) 25
Bi2 La2 3.2091(15) 5
Bi2 Ca2 3.2091(15) 5
Bi2 Ca1 3.2361(17) 8
Bi2 La1 3.2361(17) 8
Bi2 Ca1 3.2621(16) 4_554
Bi2 La1 3.2621(16) 4_554
Bi2 La3 3.3202(18) 27_565
Bi2 Ca3 3.3202(18) 27_565
Bi2 La4 3.466(2) 27_565
Bi3 La3 3.2041(18) 4_554
Bi3 Ca3 3.2041(18) 4_554
Bi3 La2 3.2337(15) 10_454
Bi3 Ca2 3.2337(15) 10_454
Bi3 La4 3.2670(17) 5
Bi3 Ca4 3.2670(17) 5
Bi3 Ca1 3.2680(17) 8
Bi3 La1 3.2680(17) 8
Bi3 La4 3.3033(18) 8
Bi3 Ca4 3.3033(18) 8
Bi4 La1 3.2597(17) 15_444
Bi4 La1 3.2597(17) 10_454
Bi4 Ca1 3.2597(17) 15_444
Bi4 Ca1 3.2597(17) 10_454
Bi4 La1 3.2597(17) 8
Bi4 Ca1 3.2597(17) 8
Bi4 Bi1 3.3335(5) 10_454
Bi4 La2 3.5279(14) 15_444
Bi4 La2 3.5279(14) 10_454
